data_4328566
loop_
_publ_author_name
'Kuang-Hway Yih'
'Isil K. Hamdemir'
'Joseph E. Mondloch'
'Ercan Bayram'
'Saim \"Ozkar'
'Relja Vasi\'c'
'Anatoly I. Frenkel'
'Oren P. Anderson'
'Richard G. Finke'

_publ_section_title
;
 Synthesis and Characterization of [Ir(1,5-Cyclooctadiene)(\m-H)]4: A
 Tetrametallic Ir4H4- Core, Coordinatively Unsaturated Cluster
;
_journal_name_full 'Inorganic Chemistry'
_journal_page_first 3186
_journal_page_last 3193
_journal_paper_doi 10.1021/ic2026494
_journal_volume 51
_journal_year 2012
_chemical_formula_sum 'C32 H52 Ir4'
_chemical_formula_weight 1205.54
_space_group_IT_number 60
_symmetry_cell_setting orthorhombic
_symmetry_space_group_name_Hall '-P 2n 2ab'
_symmetry_space_group_name_H-M 'P b c n'
_atom_sites_solution_hydrogens geom
_atom_sites_solution_primary direct
_atom_sites_solution_secondary difmap
_audit_creation_method SHELXL-97
_audit_update_record
;
2011-06-29 # Formatted by publCIF
;
_cell_angle_alpha 90.00
_cell_angle_beta 90.00
_cell_angle_gamma 90.00
_cell_formula_units_Z 4
_cell_length_a 12.5628(3)
_cell_length_b 18.4647(5)
_cell_length_c 12.3963(3)
_cell_measurement_reflns_used 9584
_cell_measurement_temperature 120(2)
_cell_measurement_theta_max 33.16
_cell_measurement_theta_min 2.56
_cell_volume 2875.55(12)
_computing_cell_refinement 'Bruker SMART'
_computing_data_collection 'Bruker SMART'
_computing_data_reduction 'Bruker SAINT'
_computing_molecular_graphics 'Bruker SHELXTL'
_computing_publication_material 'Bruker SHELXTL'
_computing_structure_refinement 'SHELXL-97 (Sheldrick, 1997)'
_computing_structure_solution 'SHELXS-97 (Sheldrick, 1990)'
_diffrn_ambient_temperature 120(2)
_diffrn_measured_fraction_theta_full 0.999
_diffrn_measured_fraction_theta_max 0.999
_diffrn_measurement_device_type 'CCD area detector'
_diffrn_measurement_method 'phi and omega scans'
_diffrn_radiation_monochromator graphite
_diffrn_radiation_source 'fine-focus sealed tube'
_diffrn_radiation_type MoK\a
_diffrn_radiation_wavelength 0.71073
_diffrn_reflns_av_R_equivalents 0.0370
_diffrn_reflns_av_sigmaI/netI 0.0155
_diffrn_reflns_limit_h_max 19
_diffrn_reflns_limit_h_min -19
_diffrn_reflns_limit_k_max 28
_diffrn_reflns_limit_k_min -28
_diffrn_reflns_limit_l_max 18
_diffrn_reflns_limit_l_min -19
_diffrn_reflns_number 74947
_diffrn_reflns_theta_full 33.17
_diffrn_reflns_theta_max 33.17
_diffrn_reflns_theta_min 3.19
_exptl_absorpt_coefficient_mu 18.473
_exptl_absorpt_correction_T_max 0.3196
_exptl_absorpt_correction_T_min 0.3196
_exptl_absorpt_correction_type multi-scan
_exptl_absorpt_process_details 'SADABS, Bruker(2000)'
_exptl_crystal_colour brown
_exptl_crystal_density_diffrn 2.785
_exptl_crystal_description prism
_exptl_crystal_F_000 2208
_exptl_crystal_size_max 0.08
_exptl_crystal_size_mid 0.08
_exptl_crystal_size_min 0.08
_refine_diff_density_max 1.228
_refine_diff_density_min -0.619
_refine_diff_density_rms 0.140
_refine_ls_extinction_method none
_refine_ls_goodness_of_fit_ref 1.111
_refine_ls_hydrogen_treatment mixed
_refine_ls_matrix_type full
_refine_ls_number_parameters 171
_refine_ls_number_reflns 5503
_refine_ls_number_restraints 0
_refine_ls_restrained_S_all 1.111
_refine_ls_R_factor_all 0.0183
_refine_ls_R_factor_gt 0.0151
_refine_ls_shift/su_max 0.003
_refine_ls_shift/su_mean 0.000
_refine_ls_structure_factor_coef Fsqd
_refine_ls_weighting_details 'calc w=1/[\s^2^(Fo^2^)+(0.0092P)^2^+5.2247P] where P=(Fo^2^+2Fc^2^)/3'
_refine_ls_weighting_scheme calc
_refine_ls_wR_factor_gt 0.0312
_refine_ls_wR_factor_ref 0.0319
_reflns_number_gt 5061
_reflns_number_total 5503
_reflns_threshold_expression >2sigma(I)
_cod_data_source_file ic2026494_si_002.cif
_cod_data_source_block rf118
_cod_database_code 4328566

loop_
_symmetry_equiv_pos_as_xyz
'x, y, z'
'-x+1/2, -y+1/2, z+1/2'
'-x, y, -z+1/2'
'x+1/2, -y+1/2, -z'
'-x, -y, -z'
'x-1/2, y-1/2, -z-1/2'
'x, -y, z-1/2'
'-x-1/2, y-1/2, z'

loop_
_atom_site_label
_atom_site_type_symbol
_atom_site_fract_x
_atom_site_fract_y
_atom_site_fract_z
_atom_site_U_iso_or_equiv
_atom_site_adp_type
_atom_site_occupancy
_atom_site_symmetry_multiplicity
_atom_site_calc_flag
_atom_site_refinement_flags
Ir1 Ir 0.011545(6) 0.197740(4) 0.866678(6) 0.00882(2) Uani 1 1 d .
Ir2 Ir 0.115305(6) 0.095881(4) 0.738374(6) 0.00881(2) Uani 1 1 d .
C3 C 0.14453(17) 0.27132(13) 0.87601(19) 0.0132(4) Uani 1 1 d .
H3A H 0.2028 0.2599 0.8263 0.016 Uiso 1 1 calc R
C4 C 0.14407(18) 0.22946(13) 0.97085(19) 0.0143(4) Uani 1 1 d .
H4A H 0.2015 0.1936 0.9743 0.017 Uiso 1 1 calc R
C5 C 0.1094(2) 0.25804(14) 1.08067(19) 0.0175(4) Uani 1 1 d .
H5A H 0.1229 0.3097 1.0840 0.021 Uiso 1 1 calc R
H5B H 0.1515 0.2349 1.1365 0.021 Uiso 1 1 calc R
C6 C -0.0088(2) 0.24391(14) 1.1022(2) 0.0173(4) Uani 1 1 d .
H6A H -0.0162 0.1986 1.1411 0.021 Uiso 1 1 calc R
H6B H -0.0367 0.2823 1.1477 0.021 Uiso 1 1 calc R
C7 C -0.07422(18) 0.24013(13) 0.99932(19) 0.0146(4) Uani 1 1 d .
H7A H -0.1443 0.2178 1.0093 0.017 Uiso 1 1 calc R
C8 C -0.07217(18) 0.29392(13) 0.91702(19) 0.0140(4) Uani 1 1 d .
H8A H -0.1405 0.3017 0.8807 0.017 Uiso 1 1 calc R
C9 C -0.00187(19) 0.36108(13) 0.9243(2) 0.0163(4) Uani 1 1 d .
H9A H 0.0093 0.3733 0.9996 0.020 Uiso 1 1 calc R
H9B H -0.0379 0.4015 0.8902 0.020 Uiso 1 1 calc R
C10 C 0.10597(19) 0.34923(13) 0.86972(19) 0.0150(4) Uani 1 1 d .
H10A H 0.1005 0.3632 0.7945 0.018 Uiso 1 1 calc R
H10B H 0.1583 0.3805 0.9035 0.018 Uiso 1 1 calc R
C11 C 0.11667(19) 0.02706(13) 0.59800(18) 0.0149(4) Uani 1 1 d .
H11A H 0.0665 0.0418 0.5416 0.018 Uiso 1 1 calc R
C12 C 0.21212(19) 0.06666(13) 0.59846(19) 0.0155(4) Uani 1 1 d .
H12A H 0.2162 0.1043 0.5429 0.019 Uiso 1 1 calc R
C13 C 0.3188(2) 0.03308(14) 0.6278(2) 0.0196(5) Uani 1 1 d .
H13A H 0.3740 0.0535 0.5823 0.024 Uiso 1 1 calc R
H13B H 0.3163 -0.0187 0.6145 0.024 Uiso 1 1 calc R
C14 C 0.3463(2) 0.04675(15) 0.7461(2) 0.0206(5) Uani 1 1 d .
H14A H 0.3943 0.0091 0.7711 0.025 Uiso 1 1 calc R
H14B H 0.3830 0.0928 0.7523 0.025 Uiso 1 1 calc R
C15 C 0.24822(19) 0.04777(13) 0.81711(19) 0.0154(4) Uani 1 1 d .
H15A H 0.2612 0.0668 0.8897 0.018 Uiso 1 1 calc R
C16 C 0.16519(18) -0.00427(13) 0.81250(18) 0.0134(4) Uani 1 1 d .
H16A H 0.1314 -0.0139 0.8823 0.016 Uiso 1 1 calc R
C17 C 0.1652(2) -0.06908(13) 0.73605(19) 0.0156(4) Uani 1 1 d .
H17A H 0.1295 -0.1095 0.7706 0.019 Uiso 1 1 calc R
H17B H 0.2380 -0.0834 0.7216 0.019 Uiso 1 1 calc R
C18 C 0.1090(2) -0.05196(13) 0.6286(2) 0.0170(4) Uani 1 1 d .
H18A H 0.1406 -0.0810 0.5719 0.020 Uiso 1 1 calc R
H18B H 0.0346 -0.0654 0.6343 0.020 Uiso 1 1 calc R
H1 H -0.117(3) 0.1767(19) 0.833(3) 0.028(9) Uiso 1 1 d .
H2 H 0.090(3) 0.1148(18) 0.867(3) 0.021(8) Uiso 1 1 d .

loop_
_atom_site_aniso_label
_atom_site_aniso_U_11
_atom_site_aniso_U_22
_atom_site_aniso_U_33
_atom_site_aniso_U_23
_atom_site_aniso_U_13
_atom_site_aniso_U_12
Ir1 0.00829(3) 0.00925(4) 0.00893(3) -0.00113(3) 0.00031(3) -0.00081(3)
Ir2 0.00834(3) 0.00938(4) 0.00872(3) 0.00070(3) 0.00055(3) 0.00122(3)
C3 0.0098(8) 0.0142(10) 0.0155(10) -0.0005(8) -0.0002(8) -0.0034(7)
C4 0.0129(9) 0.0153(11) 0.0146(10) -0.0017(8) -0.0049(8) -0.0012(8)
C5 0.0225(11) 0.0168(11) 0.0133(10) -0.0018(8) -0.0046(9) -0.0040(9)
C6 0.0240(11) 0.0176(11) 0.0103(9) -0.0021(8) 0.0013(8) -0.0028(9)
C7 0.0139(9) 0.0165(11) 0.0134(10) -0.0039(8) 0.0037(8) -0.0008(8)
C8 0.0125(9) 0.0133(10) 0.0160(10) -0.0041(8) 0.0000(8) 0.0010(8)
C9 0.0192(11) 0.0116(10) 0.0181(11) -0.0023(8) -0.0023(9) 0.0006(8)
C10 0.0158(10) 0.0135(11) 0.0158(10) 0.0011(8) -0.0019(8) -0.0045(8)
C11 0.0177(10) 0.0175(11) 0.0095(9) -0.0021(8) 0.0003(8) 0.0049(9)
C12 0.0170(10) 0.0157(11) 0.0139(10) 0.0024(8) 0.0068(8) 0.0063(8)
C13 0.0154(10) 0.0149(11) 0.0285(13) 0.0047(9) 0.0094(9) 0.0044(9)
C14 0.0097(9) 0.0184(12) 0.0336(14) 0.0038(10) -0.0002(9) 0.0013(8)
C15 0.0124(9) 0.0172(11) 0.0167(10) 0.0007(8) -0.0034(8) 0.0029(8)
C16 0.0149(10) 0.0136(10) 0.0118(9) 0.0036(8) 0.0007(7) 0.0032(8)
C17 0.0151(10) 0.0133(10) 0.0186(11) 0.0021(8) 0.0031(8) 0.0018(8)
C18 0.0178(10) 0.0152(11) 0.0180(11) -0.0059(8) -0.0002(9) 0.0016(8)

loop_
_atom_type_symbol
_atom_type_description
_atom_type_scat_dispersion_real
_atom_type_scat_dispersion_imag
_atom_type_scat_source
C C 0.0033 0.0016 'International Tables Vol C Tables 4.2.6.8 and 6.1.1.4'
H H 0.0000 0.0000 'International Tables Vol C Tables 4.2.6.8 and 6.1.1.4'
Ir Ir -1.4442 7.9887 'International Tables Vol C Tables 4.2.6.8 and 6.1.1.4'

loop_
_geom_angle_atom_site_label_1
_geom_angle_atom_site_label_2
_geom_angle_atom_site_label_3
_geom_angle
_geom_angle_site_symmetry_1
_geom_angle_site_symmetry_3
C7 Ir1 C8 38.93(9) . .
C7 Ir1 C3 96.88(9) . .
C8 Ir1 C3 80.99(9) . .
C7 Ir1 C4 80.20(9) . .
C8 Ir1 C4 88.85(9) . .
C3 Ir1 C4 37.80(9) . .
C7 Ir1 Ir2 158.65(7) . .
C8 Ir1 Ir2 161.65(6) . .
C3 Ir1 Ir2 95.36(6) . .
C4 Ir1 Ir2 99.30(6) . .
C7 Ir1 Ir2 108.75(6) . 3_556
C8 Ir1 Ir2 114.33(6) . 3_556
C3 Ir1 Ir2 153.24(6) . 3_556
C4 Ir1 Ir2 153.08(6) . 3_556
Ir2 Ir1 Ir2 62.966(4) . 3_556
C7 Ir1 Ir1 136.25(7) . 3_556
C8 Ir1 Ir1 103.84(6) . 3_556
C3 Ir1 Ir1 97.51(6) . 3_556
C4 Ir1 Ir1 131.57(6) . 3_556
Ir2 Ir1 Ir1 58.586(3) . 3_556
Ir2 Ir1 Ir1 58.547(3) 3_556 3_556
C15 Ir2 C11 96.77(9) . .
C15 Ir2 C16 38.67(9) . .
C11 Ir2 C16 80.57(9) . .
C15 Ir2 C12 79.88(9) . .
C11 Ir2 C12 37.75(9) . .
C16 Ir2 C12 87.98(9) . .
C15 Ir2 Ir1 112.76(7) . .
C11 Ir2 Ir1 149.61(6) . .
C16 Ir2 Ir1 118.11(6) . .
C12 Ir2 Ir1 151.60(6) . .
C15 Ir2 Ir1 160.77(7) . 3_556
C11 Ir2 Ir1 91.44(6) . 3_556
C16 Ir2 Ir1 160.56(6) . 3_556
C12 Ir2 Ir1 96.54(6) . 3_556
Ir1 Ir2 Ir1 62.866(4) . 3_556
C15 Ir2 Ir2 137.33(7) . 3_556
C11 Ir2 Ir2 95.04(6) . 3_556
C16 Ir2 Ir2 104.29(6) . 3_556
C12 Ir2 Ir2 129.21(7) . 3_556
Ir1 Ir2 Ir2 58.537(3) . 3_556
Ir1 Ir2 Ir2 58.497(3) 3_556 3_556
C4 C3 C10 124.2(2) . .
C4 C3 Ir1 72.27(13) . .
C10 C3 Ir1 110.29(15) . .
C3 C4 C5 123.9(2) . .
C3 C4 Ir1 69.93(13) . .
C5 C4 Ir1 113.76(16) . .
C4 C5 C6 111.95(19) . .
C7 C6 C5 112.7(2) . .
C8 C7 C6 124.1(2) . .
C8 C7 Ir1 72.07(13) . .
C6 C7 Ir1 113.22(16) . .
C7 C8 C9 122.3(2) . .
C7 C8 Ir1 69.00(13) . .
C9 C8 Ir1 113.85(15) . .
C8 C9 C10 111.73(19) . .
C3 C10 C9 113.25(19) . .
C12 C11 C18 123.8(2) . .
C12 C11 Ir2 72.33(14) . .
C18 C11 Ir2 111.48(15) . .
C11 C12 C13 122.8(2) . .
C11 C12 Ir2 69.92(13) . .
C13 C12 Ir2 113.68(16) . .
C12 C13 C14 111.2(2) . .
C15 C14 C13 112.1(2) . .
C16 C15 C14 124.5(2) . .
C16 C15 Ir2 71.79(13) . .
C14 C15 Ir2 112.14(16) . .
C15 C16 C17 123.8(2) . .
C15 C16 Ir2 69.54(13) . .
C17 C16 Ir2 114.04(15) . .
C16 C17 C18 112.10(19) . .
C11 C18 C17 112.7(2) . .

loop_
_geom_bond_atom_site_label_1
_geom_bond_atom_site_label_2
_geom_bond_distance
_geom_bond_site_symmetry_2
Ir1 C7 2.116(2) .
Ir1 C8 2.156(2) .
Ir1 C3 2.156(2) .
Ir1 C4 2.187(2) .
Ir1 Ir2 2.78680(12) .
Ir1 Ir2 2.78798(12) 3_556
Ir1 Ir1 2.90727(17) 3_556
Ir2 C15 2.128(2) .
Ir2 C11 2.155(2) .
Ir2 C16 2.158(2) .
Ir2 C12 2.186(2) .
Ir2 Ir1 2.78797(12) 3_556
Ir2 Ir2 2.91141(17) 3_556
C3 C4 1.407(3) .
C3 C10 1.520(3) .
C4 C5 1.524(3) .
C5 C6 1.532(4) .
C6 C7 1.519(3) .
C7 C8 1.424(3) .
C8 C9 1.525(3) .
C9 C10 1.530(3) .
C11 C12 1.405(3) .
C11 C18 1.511(4) .
C12 C13 1.521(3) .
C13 C14 1.528(4) .
C14 C15 1.515(4) .
C15 C16 1.419(3) .
C16 C17 1.526(3) .
C17 C18 1.540(3) .
